data_7708565
loop_
_publ_author_name
'Kramer, Eric'
'Yu, Shilin'
'Ward, Jas S.'
'Rissanen, Kari'

_publ_section_title
;
 Dihypoiodites Stabilised by 4-ethylpyridine through O-I-N Halogen Bonds
;
_journal_name_full 'Dalton Transactions'
_journal_paper_doi 10.1039/D1DT03324G
_journal_year 2021
_chemical_formula_moiety 'C22 H22 I2 N2 O4'
_chemical_formula_sum 'C22 H22 I2 N2 O4'
_chemical_formula_weight 632.21
_space_group_crystal_system triclinic
_space_group_IT_number 2
_space_group_name_Hall '-P 1'
_space_group_name_H-M_alt 'P -1'
_atom_sites_solution_hydrogens geom
_atom_sites_solution_primary dual
_audit_creation_date 2021-03-06
_audit_creation_method
;
Olex2 1.2
(compiled 2018.05.29 svn.r3508 for OlexSys, GUI svn.r5506)
;
_audit_update_record
;
2021-08-24 deposited with the CCDC.	2021-10-14 downloaded from the CCDC.
;
_cell_angle_alpha 94.664(4)
_cell_angle_beta 95.181(4)
_cell_angle_gamma 107.477(4)
_cell_formula_units_Z 2
_cell_length_a 8.1534(3)
_cell_length_b 9.6858(4)
_cell_length_c 15.4795(8)
_cell_measurement_reflns_used 3812
_cell_measurement_temperature 120.01(10)
_cell_measurement_theta_max 76.6000
_cell_measurement_theta_min 2.8580
_cell_volume 1153.67(9)
_computing_cell_refinement 'CrysAlisPro 1.171.40.84a (Rigaku OD, 2020)'
_computing_data_collection 'CrysAlisPro 1.171.40.84a (Rigaku OD, 2020)'
_computing_data_reduction 'CrysAlisPro 1.171.40.84a (Rigaku OD, 2020)'
_computing_molecular_graphics 'Olex2 (Dolomanov et al., 2009)'
_computing_publication_material 'Olex2 (Dolomanov et al., 2009)'
_computing_structure_refinement 'ShelXL (Sheldrick, 2015)'
_computing_structure_solution 'ShelXT (Sheldrick, 2015)'
_diffrn_ambient_environment N~2~
_diffrn_ambient_temperature 120.01(10)
_diffrn_detector 'CCD plate'
_diffrn_detector_area_resol_mean 5.1977
_diffrn_detector_type Atlas
_diffrn_measured_fraction_theta_full 0.993
_diffrn_measured_fraction_theta_max 0.989
_diffrn_measurement_details
;
List of Runs (angles in degrees, time in seconds):

  # Type    Start    End  Width  t~exp~   \w     \q     \k     \f   Frames
#--------------------------------------------------------------------------
  1  \w    -65.00  33.00   1.00    1.00    --  -41.65  37.00  30.00   98
  2  \w   -107.00 -18.00   1.00    1.00    --  -41.65 -57.00  90.00   89
  3  \w    -65.00  31.00   1.00    1.00    --  -41.65  57.00-120.00   96
  4  \w     46.00  98.00   1.00    1.00    --   41.65-125.00  60.00   52
  5  \w     89.00 134.00   1.00    1.00    --  112.00 -45.00  30.00   45
  6  \w     30.00  77.00   1.00    1.00    --  112.00 -94.00 -60.00   47
  7  \w    104.00 175.00   1.00    1.00    --  112.00  77.00  30.00   71
  8  \w     39.00  69.00   1.00    1.00    --  112.00 -45.00  30.00   30
  9  \w     61.00 116.00   1.00    1.00    --  112.00 178.00 -60.00   55
 10  \w     78.00 107.00   1.00    1.00    --  112.00 -94.00 -60.00   29
 11  \w     39.00 138.00   1.00    1.00    --  112.00 -45.00 -90.00   99
 12  \w     29.00  72.00   1.00    1.00    --  112.00 -94.00 120.00   43
 13  \w     75.00 106.00   1.00    1.00    --  112.00 -94.00 120.00   31
 14  \w     37.00 101.00   1.00    1.00    --  112.00 -94.00  60.00   64
 15  \w     40.00  83.00   1.00    1.00    --  112.00-111.00-150.00   43
 16  \w     38.00 109.00   1.00    1.00    --  112.00-111.00 -90.00   71
 17  \w     37.00 178.00   1.00    1.00    --  112.00   0.00-180.00  141
;
_diffrn_measurement_device 'four-circle diffractometer'
_diffrn_measurement_device_type 'SuperNova, Dual, Cu at home/near, Atlas'
_diffrn_measurement_method '\w scans'
_diffrn_orient_matrix_type 'CrysAlisPro convention (1999,Acta A55,543-557)'
_diffrn_orient_matrix_UB_11 0.1898950000
_diffrn_orient_matrix_UB_12 0.0019810000
_diffrn_orient_matrix_UB_13 0.0015977000
_diffrn_orient_matrix_UB_21 -0.0253731000
_diffrn_orient_matrix_UB_22 -0.0317180000
_diffrn_orient_matrix_UB_23 -0.1002864000
_diffrn_orient_matrix_UB_31 0.0558244000
_diffrn_orient_matrix_UB_32 0.1648126000
_diffrn_orient_matrix_UB_33 -0.0076262000
_diffrn_radiation_monochromator mirror
_diffrn_radiation_probe x-ray
_diffrn_radiation_type CuK\a
_diffrn_radiation_wavelength 1.54184
_diffrn_reflns_av_R_equivalents 0.0443
_diffrn_reflns_av_unetI/netI 0.0507
_diffrn_reflns_Laue_measured_fraction_full 0.993
_diffrn_reflns_Laue_measured_fraction_max 0.989
_diffrn_reflns_limit_h_max 10
_diffrn_reflns_limit_h_min -9
_diffrn_reflns_limit_k_max 11
_diffrn_reflns_limit_k_min -8
_diffrn_reflns_limit_l_max 19
_diffrn_reflns_limit_l_min -19
_diffrn_reflns_number 7530
_diffrn_reflns_point_group_measured_fraction_full 0.993
_diffrn_reflns_point_group_measured_fraction_max 0.989
_diffrn_reflns_theta_full 67.684
_diffrn_reflns_theta_max 72.128
_diffrn_reflns_theta_min 2.885
_diffrn_source 'micro-focus sealed X-ray tube'
_diffrn_source_type 'SuperNova (Cu) X-ray Source'
_exptl_absorpt_coefficient_mu 21.662
_exptl_absorpt_correction_T_max 0.718
_exptl_absorpt_correction_T_min 0.091
_exptl_absorpt_correction_type analytical
_exptl_absorpt_process_details
;
CrysAlisPro 1.171.40.84a (Rigaku Oxford Diffraction, 2020)
Analytical numeric absorption correction using a multifaceted crystal
model based on expressions derived by R.C. Clark & J.S. Reid.
(Clark, R. C. & Reid, J. S. (1995). Acta Cryst. A51, 887-897)
Empirical absorption correction using spherical harmonics,
implemented in SCALE3 ABSPACK scaling algorithm.
;
_exptl_crystal_colour colourless
_exptl_crystal_colour_primary colourless
_exptl_crystal_density_diffrn 1.820
_exptl_crystal_description plate
_exptl_crystal_F_000 612
_exptl_crystal_recrystallization_method 'Re-crystallisation from solvent: DCM/TBME'
_exptl_crystal_size_max 0.37
_exptl_crystal_size_mid 0.153
_exptl_crystal_size_min 0.016
_refine_diff_density_max 1.348
_refine_diff_density_min -1.286
_refine_diff_density_rms 0.169
_refine_ls_extinction_method none
_refine_ls_goodness_of_fit_ref 1.039
_refine_ls_hydrogen_treatment constr
_refine_ls_matrix_type full
_refine_ls_number_parameters 273
_refine_ls_number_reflns 4475
_refine_ls_number_restraints 0
_refine_ls_restrained_S_all 1.039
_refine_ls_R_factor_all 0.0500
_refine_ls_R_factor_gt 0.0431
_refine_ls_shift/su_max 0.001
_refine_ls_shift/su_mean 0.000
_refine_ls_structure_factor_coef Fsqd
_refine_ls_weighting_details 'w=1/[\s^2^(Fo^2^)+(0.0795P)^2^] where P=(Fo^2^+2Fc^2^)/3'
_refine_ls_weighting_scheme calc
_refine_ls_wR_factor_gt 0.1167
_refine_ls_wR_factor_ref 0.1270
_reflns_Friedel_coverage 0.000
_reflns_number_gt 3833
_reflns_number_total 4475
_reflns_threshold_expression 'I > 2\s(I)'
_cod_data_source_file d1dt03324g2.cif
_cod_data_source_block 1
_cod_original_cell_volume 1153.66(9)
_cod_database_code 7708565
_shelxl_version_number 2014/6
_shelx_space_group_comment
;
The symmetry employed for this shelxl refinement is uniquely defined
by the following loop, which should always be used as a source of
symmetry information in preference to the above space-group names.
They are only intended as comments.
;
_reflns_odcompleteness_completeness 98.85
_reflns_odcompleteness_iscentric 1
_reflns_odcompleteness_theta 71.98
_olex2_refinement_description
;
1. Fixed Uiso
 At 1.2 times of:
  All C(H) groups, All C(H,H) groups
 At 1.5 times of:
  All C(H,H,H) groups
2.a Secondary CH2 refined with riding coordinates:
 C7(H7A,H7B), C17(H17A,H17B)
2.b Aromatic/amide H refined with riding coordinates:
 C2(H2), C3(H3), C5(H5), C6(H6), C12(H12), C13(H13), C15(H15), C16(H16),
 C23(H23), C24(H24), C25(H25), C26(H26)
2.c Idealised Me refined as rotating group:
 C8(H8A,H8B,H8C), C18(H18A,H18B,H18C)
;
_ins_header
;
TITL OIE020_numabs_ana in P-1 
REM P-1 (#2 in standard setting)
CELL 1.54184   8.153375   9.685768  15.479468  94.6638  95.1811 107.4768
ZERR    2.00   0.000314   0.000437   0.000755   0.0038   0.0035   0.0037
LATT  1
SFAC C H N O I
UNIT 44.00 44.00 4.00 8.00 4.00
TREF
HKLF 4
END
;
_olex2_submission_special_instructions 'No special instructions were received'
_oxdiff_exptl_absorpt_empirical_details
;
Empirical correction (ABSPACK) includes:
- Absorption correction using spherical harmonics
- Frame scaling
;
_oxdiff_exptl_absorpt_empirical_full_max 1.473
_oxdiff_exptl_absorpt_empirical_full_min 0.569

loop_
_space_group_symop_operation_xyz
'x, y, z'
'-x, -y, -z'

loop_
_atom_site_label
_atom_site_type_symbol
_atom_site_fract_x
_atom_site_fract_y
_atom_site_fract_z
_atom_site_U_iso_or_equiv
_atom_site_adp_type
_atom_site_occupancy
_atom_site_site_symmetry_order
_atom_site_calc_flag
_atom_site_refinement_flags_posn
_atom_site_refinement_flags_adp
_atom_site_refinement_flags_occupancy
_atom_site_disorder_assembly
_atom_site_disorder_group
I1 I 0.32865(4) 0.23052(3) 0.55394(2) 0.02891(13) Uani 1 1 d . . . . .
I2 I 0.44982(4) 0.49294(4) 0.85671(2) 0.03217(13) Uani 1 1 d . . . . .
O28 O 0.1091(5) 0.2231(5) 0.6231(3) 0.0369(9) Uani 1 1 d . . . . .
O29 O 0.1327(5) 0.0319(4) 0.6916(3) 0.0373(9) Uani 1 1 d . . . . .
O31 O 0.2037(5) 0.3268(5) 0.8123(3) 0.0402(10) Uani 1 1 d . . . . .
O32 O 0.0590(5) 0.4795(5) 0.8523(3) 0.0424(10) Uani 1 1 d . . . . .
N1 N 0.5580(6) 0.2601(5) 0.4729(3) 0.0297(9) Uani 1 1 d . . . . .
N11 N 0.7168(6) 0.6586(5) 0.8947(3) 0.0342(10) Uani 1 1 d . . . . .
C2 C 0.5787(7) 0.3508(6) 0.4098(4) 0.0351(12) Uani 1 1 d . . . . .
H2 H 0.4952 0.3961 0.3971 0.042 Uiso 1 1 calc R . . . .
C3 C 0.7186(8) 0.3774(7) 0.3646(4) 0.0368(13) Uani 1 1 d . . . . .
H3 H 0.7301 0.4425 0.3229 0.044 Uiso 1 1 calc R . . . .
C4 C 0.8456(7) 0.3088(6) 0.3796(4) 0.0303(11) Uani 1 1 d . . . . .
C5 C 0.8223(7) 0.2161(6) 0.4448(4) 0.0320(11) Uani 1 1 d . . . . .
H5 H 0.9033 0.1685 0.4582 0.038 Uiso 1 1 calc R . . . .
C6 C 0.6792(7) 0.1946(6) 0.4896(4) 0.0313(11) Uani 1 1 d . . . . .
H6 H 0.6663 0.1324 0.5330 0.038 Uiso 1 1 calc R . . . .
C7 C 1.0007(8) 0.3416(6) 0.3315(4) 0.0383(13) Uani 1 1 d . . . . .
H7A H 0.9658 0.3501 0.2711 0.046 Uiso 1 1 calc R . . . .
H7B H 1.0486 0.2613 0.3323 0.046 Uiso 1 1 calc R . . . .
C8 C 1.1406(8) 0.4825(7) 0.3713(4) 0.0412(14) Uani 1 1 d . . . . .
H8A H 1.2377 0.4995 0.3383 0.062 Uiso 1 1 calc GR . . . .
H8B H 1.1775 0.4737 0.4307 0.062 Uiso 1 1 calc GR . . . .
H8C H 1.0944 0.5626 0.3697 0.062 Uiso 1 1 calc GR . . . .
C12 C 0.8304(8) 0.6402(7) 0.9569(4) 0.0364(12) Uani 1 1 d . . . . .
H12 H 0.7961 0.5611 0.9886 0.044 Uiso 1 1 calc R . . . .
C13 C 0.9958(8) 0.7338(7) 0.9755(4) 0.0399(13) Uani 1 1 d . . . . .
H13 H 1.0726 0.7176 1.0188 0.048 Uiso 1 1 calc R . . . .
C14 C 1.0481(8) 0.8544(7) 0.9287(4) 0.0407(14) Uani 1 1 d . . . . .
C15 C 0.9272(9) 0.8730(7) 0.8650(5) 0.0484(16) Uani 1 1 d . . . . .
H15 H 0.9563 0.9524 0.8331 0.058 Uiso 1 1 calc R . . . .
C16 C 0.7655(8) 0.7738(7) 0.8497(5) 0.0458(15) Uani 1 1 d . . . . .
H16 H 0.6861 0.7865 0.8065 0.055 Uiso 1 1 calc R . . . .
C17 C 1.2343(9) 0.9538(9) 0.9421(6) 0.0577(19) Uani 1 1 d . . . . .
H17A H 1.2391 1.0481 0.9237 0.069 Uiso 1 1 calc R . . . .
H17B H 1.2784 0.9680 1.0036 0.069 Uiso 1 1 calc R . . . .
C18 C 1.3428(9) 0.8886(9) 0.8911(7) 0.067(2) Uani 1 1 d . . . . .
H18A H 1.2984 0.8740 0.8303 0.101 Uiso 1 1 calc GR . . . .
H18B H 1.3408 0.7967 0.9107 0.101 Uiso 1 1 calc GR . . . .
H18C H 1.4597 0.9529 0.8991 0.101 Uiso 1 1 calc GR . . . .
C21 C -0.0978(7) 0.1310(6) 0.7148(3) 0.0283(11) Uani 1 1 d . . . . .
C22 C -0.0971(7) 0.2481(6) 0.7762(4) 0.0281(11) Uani 1 1 d . . . . .
C23 C -0.2556(7) 0.2539(6) 0.8014(4) 0.0332(12) Uani 1 1 d . . . . .
H23 H -0.2572 0.3306 0.8412 0.040 Uiso 1 1 calc R . . . .
C24 C -0.4104(7) 0.1483(7) 0.7687(4) 0.0368(13) Uani 1 1 d . . . . .
H24 H -0.5148 0.1546 0.7855 0.044 Uiso 1 1 calc R . . . .
C25 C -0.4066(7) 0.0323(6) 0.7100(4) 0.0343(12) Uani 1 1 d . . . . .
H25 H -0.5095 -0.0400 0.6884 0.041 Uiso 1 1 calc R . . . .
C26 C -0.2514(7) 0.0232(6) 0.6834(4) 0.0335(12) Uani 1 1 d . . . . .
H26 H -0.2508 -0.0551 0.6446 0.040 Uiso 1 1 calc R . . . .
C27 C 0.0645(7) 0.1244(6) 0.6769(4) 0.0299(11) Uani 1 1 d . . . . .
C30 C 0.0649(7) 0.3652(6) 0.8167(4) 0.0294(11) Uani 1 1 d . . . . .

loop_
_atom_site_aniso_label
_atom_site_aniso_U_11
_atom_site_aniso_U_22
_atom_site_aniso_U_33
_atom_site_aniso_U_23
_atom_site_aniso_U_13
_atom_site_aniso_U_12
I1 0.0247(2) 0.0278(2) 0.0347(2) 0.00784(14) 0.00651(14) 0.00700(14)
I2 0.0230(2) 0.0376(2) 0.0343(2) 0.00049(14) 0.00302(14) 0.00814(15)
O28 0.029(2) 0.043(2) 0.045(2) 0.0197(19) 0.0130(18) 0.0144(18)
O29 0.034(2) 0.033(2) 0.049(2) 0.0135(18) 0.0138(19) 0.0121(17)
O31 0.0231(19) 0.040(2) 0.054(3) -0.0070(19) -0.0022(18) 0.0103(17)
O32 0.029(2) 0.037(2) 0.060(3) -0.008(2) 0.002(2) 0.0135(18)
N1 0.028(2) 0.025(2) 0.036(2) 0.0111(18) 0.0085(19) 0.0061(18)
N11 0.028(2) 0.040(3) 0.031(2) 0.005(2) 0.0047(19) 0.005(2)
C2 0.027(3) 0.035(3) 0.043(3) 0.010(2) 0.007(2) 0.006(2)
C3 0.034(3) 0.036(3) 0.042(3) 0.017(2) 0.010(3) 0.009(3)
C4 0.022(3) 0.030(3) 0.036(3) 0.003(2) 0.001(2) 0.005(2)
C5 0.028(3) 0.032(3) 0.038(3) 0.006(2) 0.003(2) 0.012(2)
C6 0.028(3) 0.026(3) 0.039(3) 0.007(2) 0.003(2) 0.006(2)
C7 0.032(3) 0.035(3) 0.048(3) 0.009(3) 0.011(3) 0.007(2)
C8 0.032(3) 0.041(3) 0.046(3) 0.012(3) 0.007(3) 0.002(3)
C12 0.037(3) 0.046(3) 0.030(3) 0.008(2) 0.009(2) 0.016(3)
C13 0.030(3) 0.047(4) 0.037(3) 0.005(3) 0.005(2) 0.005(3)
C14 0.037(3) 0.037(3) 0.040(3) 0.001(2) 0.010(3) -0.002(3)
C15 0.047(4) 0.045(4) 0.049(3) 0.014(3) 0.009(3) 0.004(3)
C16 0.036(3) 0.053(4) 0.047(3) 0.018(3) 0.000(3) 0.009(3)
C17 0.034(4) 0.063(5) 0.062(5) -0.003(4) 0.004(3) -0.002(3)
C18 0.036(4) 0.066(5) 0.091(6) 0.008(5) 0.015(4) 0.001(4)
C21 0.026(3) 0.028(3) 0.033(3) 0.011(2) 0.008(2) 0.007(2)
C22 0.025(3) 0.024(3) 0.036(3) 0.011(2) 0.003(2) 0.009(2)
C23 0.028(3) 0.038(3) 0.036(3) 0.009(2) 0.007(2) 0.012(2)
C24 0.025(3) 0.044(3) 0.043(3) 0.013(3) 0.005(2) 0.010(2)
C25 0.026(3) 0.039(3) 0.033(3) 0.007(2) 0.004(2) 0.002(2)
C26 0.032(3) 0.038(3) 0.026(2) 0.003(2) -0.002(2) 0.006(2)
C27 0.028(3) 0.026(3) 0.033(3) 0.003(2) 0.004(2) 0.005(2)
C30 0.025(3) 0.030(3) 0.034(3) 0.008(2) 0.005(2) 0.009(2)

loop_
_atom_type_symbol
_atom_type_description
_atom_type_scat_dispersion_real
_atom_type_scat_dispersion_imag
_atom_type_scat_source
C C 0.0181 0.0091 'International Tables Vol C Tables 4.2.6.8 and 6.1.1.4'
H H 0.0000 0.0000 'International Tables Vol C Tables 4.2.6.8 and 6.1.1.4'
I I -0.3257 6.8362 'International Tables Vol C Tables 4.2.6.8 and 6.1.1.4'
N N 0.0311 0.0180 'International Tables Vol C Tables 4.2.6.8 and 6.1.1.4'
O O 0.0492 0.0322 'International Tables Vol C Tables 4.2.6.8 and 6.1.1.4'

loop_
_exptl_crystal_face_index_h
_exptl_crystal_face_index_k
_exptl_crystal_face_index_l
_exptl_crystal_face_perp_dist
0 -1 -10 0.0147
0 1 10 0.0010
-5 0 1 0.1697
5 -1 -1 0.1808
0 6 -2 0.0721
0 -6 2 0.0803
3 -6 1 0.1233

loop_
_geom_angle_atom_site_label_1
_geom_angle_atom_site_label_2
_geom_angle_atom_site_label_3
_geom_angle
_geom_angle_site_symmetry_1
_geom_angle_site_symmetry_3
_geom_angle_publ_flag
O28 I1 N1 173.60(15) . . ?
O31 I2 N11 175.39(16) . . ?
C27 O28 I1 118.6(3) . . ?
C30 O31 I2 116.9(4) . . ?
C2 N1 I1 120.4(4) . . ?
C6 N1 I1 121.3(4) . . ?
C6 N1 C2 118.2(5) . . ?
C12 N11 I2 122.1(4) . . ?
C12 N11 C16 118.9(5) . . ?
C16 N11 I2 118.9(4) . . ?
N1 C2 H2 119.1 . . ?
N1 C2 C3 121.7(5) . . ?
C3 C2 H2 119.1 . . ?
C2 C3 H3 119.3 . . ?
C2 C3 C4 121.4(5) . . ?
C4 C3 H3 119.3 . . ?
C3 C4 C7 121.0(5) . . ?
C5 C4 C3 116.1(5) . . ?
C5 C4 C7 122.8(5) . . ?
C4 C5 H5 119.9 . . ?
C6 C5 C4 120.2(5) . . ?
C6 C5 H5 119.9 . . ?
N1 C6 C5 122.5(5) . . ?
N1 C6 H6 118.8 . . ?
C5 C6 H6 118.8 . . ?
C4 C7 H7A 109.2 . . ?
C4 C7 H7B 109.2 . . ?
C4 C7 C8 112.3(5) . . ?
H7A C7 H7B 107.9 . . ?
C8 C7 H7A 109.2 . . ?
C8 C7 H7B 109.2 . . ?
C7 C8 H8A 109.5 . . ?
C7 C8 H8B 109.5 . . ?
C7 C8 H8C 109.5 . . ?
H8A C8 H8B 109.5 . . ?
H8A C8 H8C 109.5 . . ?
H8B C8 H8C 109.5 . . ?
N11 C12 H12 118.8 . . ?
N11 C12 C13 122.3(6) . . ?
C13 C12 H12 118.8 . . ?
C12 C13 H13 120.4 . . ?
C12 C13 C14 119.2(6) . . ?
C14 C13 H13 120.4 . . ?
C13 C14 C17 120.8(7) . . ?
C15 C14 C13 117.7(6) . . ?
C15 C14 C17 121.3(6) . . ?
C14 C15 H15 120.3 . . ?
C16 C15 C14 119.5(6) . . ?
C16 C15 H15 120.3 . . ?
N11 C16 C15 122.4(6) . . ?
N11 C16 H16 118.8 . . ?
C15 C16 H16 118.8 . . ?
C14 C17 H17A 109.7 . . ?
C14 C17 H17B 109.7 . . ?
H17A C17 H17B 108.2 . . ?
C18 C17 C14 110.0(6) . . ?
C18 C17 H17A 109.7 . . ?
C18 C17 H17B 109.7 . . ?
C17 C18 H18A 109.5 . . ?
C17 C18 H18B 109.5 . . ?
C17 C18 H18C 109.5 . . ?
H18A C18 H18B 109.5 . . ?
H18A C18 H18C 109.5 . . ?
H18B C18 H18C 109.5 . . ?
C22 C21 C27 121.8(5) . . ?
C26 C21 C22 120.4(5) . . ?
C26 C21 C27 117.7(5) . . ?
C21 C22 C30 123.6(5) . . ?
C23 C22 C21 118.2(5) . . ?
C23 C22 C30 118.2(5) . . ?
C22 C23 H23 119.1 . . ?
C24 C23 C22 121.8(5) . . ?
C24 C23 H23 119.1 . . ?
C23 C24 H24 120.6 . . ?
C23 C24 C25 118.8(5) . . ?
C25 C24 H24 120.6 . . ?
C24 C25 H25 119.5 . . ?
C26 C25 C24 121.0(5) . . ?
C26 C25 H25 119.5 . . ?
C21 C26 C25 119.8(5) . . ?
C21 C26 H26 120.1 . . ?
C25 C26 H26 120.1 . . ?
O28 C27 C21 110.6(4) . . ?
O29 C27 O28 126.7(5) . . ?
O29 C27 C21 122.5(5) . . ?
O31 C30 C22 113.0(5) . . ?
O32 C30 O31 125.7(5) . . ?
O32 C30 C22 121.2(5) . . ?

loop_
_geom_bond_atom_site_label_1
_geom_bond_atom_site_label_2
_geom_bond_distance
_geom_bond_site_symmetry_2
_geom_bond_publ_flag
I1 O28 2.154(4) . ?
I1 N1 2.305(4) . ?
I2 O31 2.172(4) . ?
I2 N11 2.275(5) . ?
O28 C27 1.309(6) . ?
O29 C27 1.214(7) . ?
O31 C30 1.299(6) . ?
O32 C30 1.212(7) . ?
N1 C2 1.354(7) . ?
N1 C6 1.342(7) . ?
N11 C12 1.334(7) . ?
N11 C16 1.340(8) . ?
C2 H2 0.9300 . ?
C2 C3 1.361(8) . ?
C3 H3 0.9300 . ?
C3 C4 1.401(8) . ?
C4 C5 1.393(8) . ?
C4 C7 1.491(8) . ?
C5 H5 0.9300 . ?
C5 C6 1.383(8) . ?
C6 H6 0.9300 . ?
C7 H7A 0.9700 . ?
C7 H7B 0.9700 . ?
C7 C8 1.531(8) . ?
C8 H8A 0.9600 . ?
C8 H8B 0.9600 . ?
C8 H8C 0.9600 . ?
C12 H12 0.9300 . ?
C12 C13 1.370(8) . ?
C13 H13 0.9300 . ?
C13 C14 1.402(9) . ?
C14 C15 1.391(9) . ?
C14 C17 1.519(9) . ?
C15 H15 0.9300 . ?
C15 C16 1.365(9) . ?
C16 H16 0.9300 . ?
C17 H17A 0.9700 . ?
C17 H17B 0.9700 . ?
C17 C18 1.478(11) . ?
C18 H18A 0.9600 . ?
C18 H18B 0.9600 . ?
C18 H18C 0.9600 . ?
C21 C22 1.418(8) . ?
C21 C26 1.385(8) . ?
C21 C27 1.511(7) . ?
C22 C23 1.399(7) . ?
C22 C30 1.503(8) . ?
C23 H23 0.9300 . ?
C23 C24 1.386(8) . ?
C24 H24 0.9300 . ?
C24 C25 1.395(8) . ?
C25 H25 0.9300 . ?
C25 C26 1.391(8) . ?
C26 H26 0.9300 . ?

loop_
_exptl_oxdiff_crystal_face_indexfrac_h
_exptl_oxdiff_crystal_face_indexfrac_k
_exptl_oxdiff_crystal_face_indexfrac_l
_exptl_oxdiff_crystal_face_x
_exptl_oxdiff_crystal_face_y
_exptl_oxdiff_crystal_face_z
0.2268 -0.5867 -9.8394 0.0262 0.9996 -0.0090
-0.2268 0.5867 9.8394 -0.0262 -0.9996 0.0090
-5.1340 0.3816 0.9261 -0.9727 0.0253 -0.2308
5.2615 -1.2643 -0.6720 0.9956 -0.0260 0.0905
-0.2140 6.0501 -1.8759 -0.0317 0.0017 0.9995
0.2018 -6.0464 1.8772 0.0293 -0.0016 -0.9996
3.4430 -5.7537 1.1233 0.6442 -0.0175 -0.7646
